data_1517980
loop_
_publ_author_name
'Kotova, Oxana'
'Blasco, Salvador'
'Twamley, Brendan'
'O'Brien, John'
'Peacock, Robert D.'
'Kitchen, Jonathan A.'
'Mart\'inez-Calvo, Miguel'
'Gunnlaugsson, Thorfinnur'

_publ_section_title
;
 The application of chiroptical spectroscopy (circular dichroism) in
 quantifying binding events in lanthanide directed synthesis of chiral
 luminescent self-assembly structures
;
_journal_issue 1
_journal_name_full 'Chem. Sci.'
_journal_page_first 457
_journal_paper_doi 10.1039/C4SC02474E
_journal_volume 6
_journal_year 2015
_chemical_absolute_configuration syn
_chemical_formula_moiety 'C19 H16 N2 O3'
_chemical_formula_sum 'C19 H16 N2 O3'
_chemical_formula_weight 320.34
_chemical_name_systematic
;
 ?
;
_space_group_crystal_system monoclinic
_space_group_IT_number 4
_space_group_name_Hall 'P 2yb'
_space_group_name_H-M_alt 'P 1 21 1'
_symmetry_space_group_name_Hall 'P 2yb'
_symmetry_space_group_name_H-M 'P 1 21 1'
_atom_sites_solution_hydrogens geom
_audit_creation_method SHELXL-2013
_cell_angle_alpha 90
_cell_angle_beta 90.840(2)
_cell_angle_gamma 90
_cell_formula_units_Z 4
_cell_length_a 6.8507(4)
_cell_length_b 26.7770(17)
_cell_length_c 8.4103(5)
_cell_measurement_reflns_used 9553
_cell_measurement_temperature 100(2)
_cell_measurement_theta_max 32.969
_cell_measurement_theta_min 2.422
_cell_volume 1542.63(16)
_computing_cell_refinement 'Bruker SAINT, (Bruker 2012)'
_computing_data_collection 'Bruker APEX2, (Bruker 2012)'
_computing_data_reduction 'Bruker SAINT, (Bruker 2012)'
_computing_molecular_graphics 'Bruker SHELXTL v. 2008/4, (Bruker 2008)'
_computing_publication_material 'Bruker APEX2, (Bruker 2012)'
_computing_structure_refinement 'SHELXL-2013 (Sheldrick, 2013)'
_computing_structure_solution 'SHELXS-2013 (Sheldrick, 2013)'
_diffrn_ambient_temperature 100(2)
_diffrn_measured_fraction_theta_full 1.000
_diffrn_measured_fraction_theta_max 1.000
_diffrn_measurement_device_type 'Bruker APEX-II CCD'
_diffrn_measurement_method '\f and \w scans'
_diffrn_radiation_type MoK\a
_diffrn_radiation_wavelength 0.71073
_diffrn_reflns_av_R_equivalents 0.0145
_diffrn_reflns_av_unetI/netI 0.0150
_diffrn_reflns_Laue_measured_fraction_full 1.000
_diffrn_reflns_Laue_measured_fraction_max 1.000
_diffrn_reflns_limit_h_max 10
_diffrn_reflns_limit_h_min -10
_diffrn_reflns_limit_k_max 39
_diffrn_reflns_limit_k_min -39
_diffrn_reflns_limit_l_max 12
_diffrn_reflns_limit_l_min -12
_diffrn_reflns_number 47256
_diffrn_reflns_point_group_measured_fraction_full 1.000
_diffrn_reflns_point_group_measured_fraction_max 0.989
_diffrn_reflns_theta_full 25.242
_diffrn_reflns_theta_max 32.038
_diffrn_reflns_theta_min 1.521
_diffrn_source 'fine-focus sealed tube'
_exptl_absorpt_coefficient_mu 0.095
_exptl_absorpt_correction_T_max 0.7463
_exptl_absorpt_correction_T_min 0.7266
_exptl_absorpt_correction_type multi-scan
_exptl_absorpt_process_details 'SADABS-2012/1 (Bruker, 2012)'
_exptl_crystal_colour colorless
_exptl_crystal_density_diffrn 1.379
_exptl_crystal_description needle
_exptl_crystal_F_000 672
_exptl_crystal_size_max 0.200
_exptl_crystal_size_mid 0.150
_exptl_crystal_size_min 0.150
_refine_diff_density_max 0.352
_refine_diff_density_min -0.187
_refine_diff_density_rms 0.045
_refine_ls_abs_structure_details
;
 Flack x determined using 4782 quotients [(I+)-(I-)]/[(I+)+(I-)]
 (Parsons and Flack (2004), Acta Cryst. A60, s61).
;
_refine_ls_abs_structure_Flack 0.31(11)
_refine_ls_extinction_method none
_refine_ls_goodness_of_fit_ref 1.016
_refine_ls_hydrogen_treatment constr
_refine_ls_matrix_type full
_refine_ls_number_parameters 437
_refine_ls_number_reflns 10624
_refine_ls_number_restraints 1
_refine_ls_restrained_S_all 1.016
_refine_ls_R_factor_all 0.0338
_refine_ls_R_factor_gt 0.0321
_refine_ls_shift/su_max 0.011
_refine_ls_shift/su_mean 0.000
_refine_ls_structure_factor_coef Fsqd
_refine_ls_weighting_details 'w=1/[\s^2^(Fo^2^)+(0.0593P)^2^+0.1720P] where P=(Fo^2^+2Fc^2^)/3'
_refine_ls_weighting_scheme calc
_refine_ls_wR_factor_gt 0.0857
_refine_ls_wR_factor_ref 0.0870
_reflns_Friedel_coverage 0.942
_reflns_Friedel_fraction_full 0.999
_reflns_Friedel_fraction_max 0.978
_reflns_number_gt 10218
_reflns_number_total 10624
_reflns_threshold_expression 'I > 2\s(I)'
_cod_data_source_file c4sc02474e2.cif
_cod_data_source_block 1S
_cod_depositor_comments 'Adding full bibliography for 1517979--1517983.cif.'
_cod_database_code 1517980
_shelx_space_group_comment
;
The symmetry employed for this shelxl refinement is uniquely defined
by the following loop, which should always be used as a source of
symmetry information in preference to the above space-group names.
They are only intended as comments.
;
_shelx_estimated_absorpt_t_min 0.981
_shelx_estimated_absorpt_t_max 0.986
_shelxl_version_number 2013-4

loop_
_space_group_symop_operation_xyz
'x, y, z'
'-x, y+1/2, -z'

loop_
_atom_site_label
_atom_site_type_symbol
_atom_site_fract_x
_atom_site_fract_y
_atom_site_fract_z
_atom_site_U_iso_or_equiv
_atom_site_adp_type
_atom_site_occupancy
_atom_site_site_symmetry_order
_atom_site_calc_flag
_atom_site_refinement_flags_posn
_atom_site_refinement_flags_adp
O1 O 0.23161(16) 0.39961(4) 0.21623(12) 0.0200(2) Uani 1 1 d . .
O2 O 0.31226(18) 0.47961(4) 0.26480(12) 0.0209(2) Uani 1 1 d . .
H2 H 0.3174 0.4813 0.1652 0.031 Uiso 1 1 calc R U
C3 C 0.26944(19) 0.43354(5) 0.30706(15) 0.0146(2) Uani 1 1 d . .
C4 C 0.26992(18) 0.42696(5) 0.48474(15) 0.0133(2) Uani 1 1 d . .
C5 C 0.2274(2) 0.38012(5) 0.54795(16) 0.0166(2) Uani 1 1 d . .
H5 H 0.2009 0.3525 0.4803 0.020 Uiso 1 1 calc R U
C6 C 0.2247(2) 0.37487(5) 0.71225(16) 0.0182(2) Uani 1 1 d . .
H6 H 0.1975 0.3434 0.7589 0.022 Uiso 1 1 calc R U
C7 C 0.2625(2) 0.41642(5) 0.80773(16) 0.0160(2) Uani 1 1 d . .
H7 H 0.2587 0.4142 0.9204 0.019 Uiso 1 1 calc R U
C8 C 0.30595(19) 0.46128(4) 0.73288(15) 0.0133(2) Uani 1 1 d . .
N9 N 0.31109(16) 0.46684(4) 0.57452(13) 0.01326(19) Uani 1 1 d . .
C10 C 0.3544(2) 0.50709(5) 0.82854(15) 0.0149(2) Uani 1 1 d . .
O11 O 0.3307(2) 0.50875(4) 0.97377(13) 0.0288(3) Uani 1 1 d . .
N12 N 0.42497(17) 0.54522(4) 0.74518(13) 0.01458(19) Uani 1 1 d . .
H12 H 0.4289 0.5426 0.6410 0.017 Uiso 1 1 calc R U
C13 C 0.49617(19) 0.59123(5) 0.81959(14) 0.0133(2) Uani 1 1 d . .
H13 H 0.4532 0.5906 0.9327 0.016 Uiso 1 1 calc R U
C14 C 0.71908(19) 0.59237(5) 0.82267(15) 0.0159(2) Uani 1 1 d . .
H14A H 0.7688 0.5640 0.8848 0.024 Uiso 1 1 calc R U
H14B H 0.7642 0.6236 0.8715 0.024 Uiso 1 1 calc R U
H14C H 0.7673 0.5902 0.7137 0.024 Uiso 1 1 calc R U
C15 C 0.39873(19) 0.63589(4) 0.74112(15) 0.0133(2) Uani 1 1 d . .
C16 C 0.49140(18) 0.66729(5) 0.63720(15) 0.0136(2) Uani 1 1 d . .
H16 H 0.6241 0.6613 0.6121 0.016 Uiso 1 1 calc R U
C17 C 0.39237(19) 0.70869(4) 0.56631(15) 0.0137(2) Uani 1 1 d . .
C18 C 0.4856(2) 0.74095(5) 0.45780(16) 0.0172(2) Uani 1 1 d . .
H18 H 0.6181 0.7353 0.4312 0.021 Uiso 1 1 calc R U
C19 C 0.3855(2) 0.78042(5) 0.39061(16) 0.0193(2) Uani 1 1 d . .
H19 H 0.4493 0.8017 0.3175 0.023 Uiso 1 1 calc R U
C20 C 0.1887(2) 0.78949(5) 0.42938(17) 0.0196(3) Uani 1 1 d . .
H20 H 0.1209 0.8169 0.3827 0.024 Uiso 1 1 calc R U
C21 C 0.0953(2) 0.75873(5) 0.53451(17) 0.0185(2) Uani 1 1 d . .
H21 H -0.0370 0.7651 0.5602 0.022 Uiso 1 1 calc R U
C22 C 0.19391(19) 0.71760(5) 0.60523(15) 0.0148(2) Uani 1 1 d . .
C23 C 0.1012(2) 0.68494(5) 0.71343(17) 0.0177(2) Uani 1 1 d . .
H23 H -0.0308 0.6907 0.7412 0.021 Uiso 1 1 calc R U
C24 C 0.1999(2) 0.64526(5) 0.77821(16) 0.0170(2) Uani 1 1 d . .
H24 H 0.1346 0.6236 0.8493 0.020 Uiso 1 1 calc R U
O25 O 0.74172(17) 0.39422(4) -0.24654(12) 0.0202(2) Uani 1 1 d . .
O26 O 0.82131(18) 0.47441(4) -0.20158(11) 0.0197(2) Uani 1 1 d . .
H26 H 0.8202 0.4760 -0.3013 0.030 Uiso 1 1 calc R U
C27 C 0.77521(19) 0.42872(5) -0.15684(15) 0.0141(2) Uani 1 1 d . .
C28 C 0.76520(18) 0.42350(4) 0.02067(14) 0.0123(2) Uani 1 1 d . .
C29 C 0.71867(19) 0.37707(5) 0.08513(16) 0.0150(2) Uani 1 1 d . .
H29 H 0.6927 0.3492 0.0183 0.018 Uiso 1 1 calc R U
C30 C 0.7112(2) 0.37264(5) 0.24983(16) 0.0162(2) Uani 1 1 d . .
H30 H 0.6823 0.3414 0.2975 0.019 Uiso 1 1 calc R U
C31 C 0.7467(2) 0.41449(5) 0.34391(15) 0.0147(2) Uani 1 1 d . .
H31 H 0.7424 0.4126 0.4566 0.018 Uiso 1 1 calc R U
C32 C 0.78861(18) 0.45924(4) 0.26728(14) 0.0123(2) Uani 1 1 d . .
N33 N 0.79995(16) 0.46403(4) 0.10897(13) 0.01255(18) Uani 1 1 d . .
C34 C 0.82541(19) 0.50599(5) 0.36170(14) 0.0138(2) Uani 1 1 d . .
O35 O 0.8138(2) 0.50704(4) 0.50829(12) 0.0243(2) Uani 1 1 d . .
N36 N 0.86977(17) 0.54612(4) 0.27486(12) 0.01404(19) Uani 1 1 d . .
H36 H 0.8603 0.5439 0.1706 0.017 Uiso 1 1 calc R U
C37 C 0.93339(19) 0.59357(5) 0.34517(14) 0.0142(2) Uani 1 1 d . .
H37 H 0.8828 0.5951 0.4560 0.017 Uiso 1 1 calc R U
C38 C 1.1558(2) 0.59462(5) 0.35534(18) 0.0210(3) Uani 1 1 d . .
H38A H 1.2027 0.5654 0.4149 0.031 Uiso 1 1 calc R U
H38B H 1.1986 0.6252 0.4098 0.031 Uiso 1 1 calc R U
H38C H 1.2091 0.5940 0.2479 0.031 Uiso 1 1 calc R U
C39 C 0.84142(19) 0.63616(4) 0.25154(14) 0.0126(2) Uani 1 1 d . .
C40 C 0.94594(18) 0.67674(5) 0.20005(15) 0.0136(2) Uani 1 1 d . .
H40 H 1.0805 0.6793 0.2276 0.016 Uiso 1 1 calc R U
C41 C 0.85710(18) 0.71499(4) 0.10638(15) 0.0127(2) Uani 1 1 d . .
C42 C 0.9650(2) 0.75610(5) 0.04801(16) 0.0167(2) Uani 1 1 d . .
H42 H 1.0989 0.7596 0.0767 0.020 Uiso 1 1 calc R U
C43 C 0.8779(2) 0.79098(5) -0.04949(17) 0.0188(2) Uani 1 1 d . .
H43 H 0.9520 0.8183 -0.0880 0.023 Uiso 1 1 calc R U
C44 C 0.6783(2) 0.78645(5) -0.09281(17) 0.0195(2) Uani 1 1 d . .
H44 H 0.6198 0.8104 -0.1619 0.023 Uiso 1 1 calc R U
C45 C 0.5689(2) 0.74767(5) -0.03554(16) 0.0174(2) Uani 1 1 d . .
H45 H 0.4345 0.7452 -0.0640 0.021 Uiso 1 1 calc R U
C46 C 0.65526(19) 0.71120(4) 0.06604(15) 0.0133(2) Uani 1 1 d . .
C47 C 0.54711(19) 0.67055(5) 0.12767(16) 0.0153(2) Uani 1 1 d . .
H47 H 0.4107 0.6685 0.1069 0.018 Uiso 1 1 calc R U
C48 C 0.63736(19) 0.63413(5) 0.21697(15) 0.0151(2) Uani 1 1 d . .
H48 H 0.5624 0.6071 0.2564 0.018 Uiso 1 1 calc R U

loop_
_atom_site_aniso_label
_atom_site_aniso_U_11
_atom_site_aniso_U_22
_atom_site_aniso_U_33
_atom_site_aniso_U_23
_atom_site_aniso_U_13
_atom_site_aniso_U_12
O1 0.0273(5) 0.0161(4) 0.0167(4) -0.0043(3) 0.0003(4) -0.0015(4)
O2 0.0362(6) 0.0141(4) 0.0123(4) 0.0008(3) 0.0011(4) -0.0022(4)
C3 0.0162(5) 0.0137(5) 0.0138(5) -0.0004(4) 0.0009(4) 0.0008(4)
C4 0.0146(5) 0.0122(5) 0.0131(5) -0.0004(4) 0.0009(4) -0.0005(4)
C5 0.0212(6) 0.0114(5) 0.0172(6) -0.0005(4) 0.0005(4) -0.0029(4)
C6 0.0226(6) 0.0127(5) 0.0194(6) 0.0025(4) 0.0012(5) -0.0043(5)
C7 0.0194(6) 0.0135(5) 0.0153(5) 0.0033(4) 0.0006(4) -0.0031(4)
C8 0.0158(5) 0.0111(5) 0.0129(5) 0.0003(4) -0.0002(4) -0.0016(4)
N9 0.0161(4) 0.0113(4) 0.0123(4) -0.0002(3) 0.0002(4) -0.0006(4)
C10 0.0204(6) 0.0122(5) 0.0122(5) 0.0009(4) -0.0008(4) -0.0022(5)
O11 0.0537(8) 0.0208(5) 0.0120(4) 0.0011(4) 0.0039(4) -0.0137(5)
N12 0.0221(5) 0.0110(4) 0.0106(4) -0.0001(3) -0.0007(4) -0.0036(4)
C13 0.0178(5) 0.0102(4) 0.0118(5) -0.0001(4) -0.0005(4) -0.0016(4)
C14 0.0170(5) 0.0147(5) 0.0161(5) -0.0010(4) 0.0006(4) 0.0003(5)
C15 0.0171(5) 0.0101(4) 0.0127(5) -0.0005(4) 0.0002(4) -0.0015(4)
C16 0.0151(5) 0.0125(5) 0.0133(5) 0.0002(4) 0.0005(4) -0.0018(4)
C17 0.0177(5) 0.0108(5) 0.0124(5) -0.0005(4) -0.0008(4) -0.0023(4)
C18 0.0212(6) 0.0153(5) 0.0151(5) 0.0018(4) 0.0010(4) -0.0035(5)
C19 0.0275(7) 0.0144(5) 0.0161(5) 0.0027(4) -0.0003(5) -0.0027(5)
C20 0.0273(7) 0.0126(5) 0.0189(6) 0.0010(4) -0.0052(5) 0.0013(5)
C21 0.0206(6) 0.0140(5) 0.0209(6) -0.0007(4) -0.0027(5) 0.0011(5)
C22 0.0173(5) 0.0116(5) 0.0156(5) -0.0006(4) -0.0010(4) -0.0006(4)
C23 0.0164(5) 0.0159(5) 0.0208(6) 0.0013(5) 0.0020(4) -0.0010(5)
C24 0.0168(5) 0.0158(5) 0.0184(6) 0.0024(4) 0.0029(4) -0.0025(4)
O25 0.0295(5) 0.0158(4) 0.0154(4) -0.0046(4) 0.0017(4) -0.0027(4)
O26 0.0365(6) 0.0119(4) 0.0108(4) 0.0008(3) 0.0014(4) -0.0003(4)
C27 0.0167(5) 0.0126(5) 0.0130(5) -0.0003(4) 0.0009(4) 0.0025(4)
C28 0.0148(5) 0.0104(4) 0.0118(5) -0.0004(4) 0.0005(4) 0.0006(4)
C29 0.0189(5) 0.0106(5) 0.0155(5) 0.0001(4) -0.0012(4) -0.0007(4)
C30 0.0205(5) 0.0120(5) 0.0161(5) 0.0031(4) -0.0006(4) -0.0030(4)
C31 0.0185(5) 0.0130(5) 0.0126(5) 0.0026(4) 0.0000(4) -0.0018(4)
C32 0.0150(5) 0.0100(4) 0.0118(5) 0.0004(4) 0.0001(4) -0.0008(4)
N33 0.0153(4) 0.0114(4) 0.0110(4) -0.0001(3) 0.0003(3) 0.0001(4)
C34 0.0179(5) 0.0118(5) 0.0117(5) 0.0008(4) 0.0003(4) -0.0009(4)
O35 0.0461(7) 0.0174(4) 0.0095(4) 0.0008(3) 0.0021(4) -0.0062(5)
N36 0.0223(5) 0.0107(4) 0.0092(4) -0.0003(3) -0.0002(4) -0.0035(4)
C37 0.0218(6) 0.0098(4) 0.0109(5) -0.0005(4) -0.0017(4) -0.0020(4)
C38 0.0219(6) 0.0157(5) 0.0251(6) 0.0004(5) -0.0092(5) -0.0016(5)
C39 0.0167(5) 0.0109(4) 0.0103(5) -0.0010(4) 0.0012(4) -0.0008(4)
C40 0.0149(5) 0.0116(5) 0.0142(5) 0.0002(4) -0.0004(4) -0.0010(4)
C41 0.0138(5) 0.0111(5) 0.0131(5) -0.0010(4) 0.0007(4) -0.0008(4)
C42 0.0182(6) 0.0132(5) 0.0187(6) 0.0012(4) 0.0016(4) -0.0015(4)
C43 0.0229(6) 0.0131(5) 0.0204(6) 0.0019(4) 0.0033(5) -0.0006(5)
C44 0.0242(6) 0.0145(5) 0.0197(6) 0.0032(4) -0.0004(5) 0.0037(5)
C45 0.0177(5) 0.0155(5) 0.0191(6) 0.0004(4) -0.0005(4) 0.0027(5)
C46 0.0155(5) 0.0111(5) 0.0134(5) -0.0018(4) 0.0009(4) 0.0010(4)
C47 0.0142(5) 0.0149(5) 0.0168(5) -0.0018(4) 0.0017(4) -0.0005(4)
C48 0.0173(5) 0.0122(5) 0.0158(5) -0.0007(4) 0.0025(4) -0.0019(4)

loop_
_atom_type_symbol
_atom_type_description
_atom_type_scat_dispersion_real
_atom_type_scat_dispersion_imag
_atom_type_scat_source
C C 0.0033 0.0016 'International Tables Vol C Tables 4.2.6.8 and 6.1.1.4'
H H 0.0000 0.0000 'International Tables Vol C Tables 4.2.6.8 and 6.1.1.4'
N N 0.0061 0.0033 'International Tables Vol C Tables 4.2.6.8 and 6.1.1.4'
O O 0.0106 0.0060 'International Tables Vol C Tables 4.2.6.8 and 6.1.1.4'

loop_
_geom_angle_atom_site_label_1
_geom_angle_atom_site_label_2
_geom_angle_atom_site_label_3
_geom_angle
C3 O2 H2 109.5
O1 C3 O2 125.29(12)
O1 C3 C4 122.36(12)
O2 C3 C4 112.35(11)
N9 C4 C5 123.17(11)
N9 C4 C3 117.72(11)
C5 C4 C3 119.11(11)
C6 C5 C4 118.43(12)
C6 C5 H5 120.8
C4 C5 H5 120.8
C5 C6 C7 119.15(12)
C5 C6 H6 120.4
C7 C6 H6 120.4
C8 C7 C6 117.89(12)
C8 C7 H7 121.1
C6 C7 H7 121.1
N9 C8 C7 123.68(11)
N9 C8 C10 115.62(10)
C7 C8 C10 120.68(11)
C4 N9 C8 117.65(10)
O11 C10 N12 123.11(12)
O11 C10 C8 121.87(11)
N12 C10 C8 115.02(11)
C10 N12 C13 122.78(10)
C10 N12 H12 118.6
C13 N12 H12 118.6
N12 C13 C15 109.65(9)
N12 C13 C14 110.56(10)
C15 C13 C14 115.18(10)
N12 C13 H13 107.0
C15 C13 H13 107.0
C14 C13 H13 107.0
C13 C14 H14A 109.5
C13 C14 H14B 109.5
H14A C14 H14B 109.5
C13 C14 H14C 109.5
H14A C14 H14C 109.5
H14B C14 H14C 109.5
C16 C15 C24 118.91(12)
C16 C15 C13 123.69(11)
C24 C15 C13 117.40(11)
C15 C16 C17 121.34(12)
C15 C16 H16 119.3
C17 C16 H16 119.3
C18 C17 C22 119.20(12)
C18 C17 C16 121.83(12)
C22 C17 C16 118.97(11)
C19 C18 C17 120.39(13)
C19 C18 H18 119.8
C17 C18 H18 119.8
C18 C19 C20 120.59(13)
C18 C19 H19 119.7
C20 C19 H19 119.7
C21 C20 C19 120.03(12)
C21 C20 H20 120.0
C19 C20 H20 120.0
C20 C21 C22 120.83(14)
C20 C21 H21 119.6
C22 C21 H21 119.6
C21 C22 C23 122.19(12)
C21 C22 C17 118.97(12)
C23 C22 C17 118.84(11)
C24 C23 C22 120.70(12)
C24 C23 H23 119.6
C22 C23 H23 119.6
C23 C24 C15 121.23(12)
C23 C24 H24 119.4
C15 C24 H24 119.4
C27 O26 H26 109.5
O25 C27 O26 124.95(12)
O25 C27 C28 122.46(12)
O26 C27 C28 112.59(10)
N33 C28 C29 123.26(11)
N33 C28 C27 117.85(11)
C29 C28 C27 118.89(11)
C30 C29 C28 118.34(11)
C30 C29 H29 120.8
C28 C29 H29 120.8
C31 C30 C29 119.24(11)
C31 C30 H30 120.4
C29 C30 H30 120.4
C30 C31 C32 117.74(11)
C30 C31 H31 121.1
C32 C31 H31 121.1
N33 C32 C31 123.86(11)
N33 C32 C34 115.70(10)
C31 C32 C34 120.45(11)
C28 N33 C32 117.54(10)
O35 C34 N36 123.01(12)
O35 C34 C32 122.22(11)
N36 C34 C32 114.77(10)
C34 N36 C37 123.05(10)
C34 N36 H36 118.5
C37 N36 H36 118.5
N36 C37 C39 108.87(10)
N36 C37 C38 109.25(11)
C39 C37 C38 114.97(11)
N36 C37 H37 107.8
C39 C37 H37 107.8
C38 C37 H37 107.8
C37 C38 H38A 109.5
C37 C38 H38B 109.5
H38A C38 H38B 109.5
C37 C38 H38C 109.5
H38A C38 H38C 109.5
H38B C38 H38C 109.5
C40 C39 C48 118.68(11)
C40 C39 C37 122.90(11)
C48 C39 C37 118.41(11)
C39 C40 C41 121.51(11)
C39 C40 H40 119.2
C41 C40 H40 119.2
C42 C41 C40 121.97(11)
C42 C41 C46 118.86(11)
C40 C41 C46 119.15(11)
C43 C42 C41 120.72(13)
C43 C42 H42 119.6
C41 C42 H42 119.6
C42 C43 C44 120.33(12)
C42 C43 H43 119.8
C44 C43 H43 119.8
C45 C44 C43 120.35(12)
C45 C44 H44 119.8
C43 C44 H44 119.8
C44 C45 C46 120.42(12)
C44 C45 H45 119.8
C46 C45 H45 119.8
C47 C46 C45 122.12(12)
C47 C46 C41 118.59(11)
C45 C46 C41 119.29(11)
C48 C47 C46 120.76(12)
C48 C47 H47 119.6
C46 C47 H47 119.6
C47 C48 C39 121.15(11)
C47 C48 H48 119.4
C39 C48 H48 119.4

loop_
_geom_bond_atom_site_label_1
_geom_bond_atom_site_label_2
_geom_bond_distance
O1 C3 1.2126(16)
O2 C3 1.3179(16)
O2 H2 0.8400
C3 C4 1.5047(17)
C4 N9 1.3357(15)
C4 C5 1.3946(18)
C5 C6 1.3894(19)
C5 H5 0.9500
C6 C7 1.3941(18)
C6 H6 0.9500
C7 C8 1.3904(17)
C7 H7 0.9500
C8 N9 1.3412(16)
C8 C10 1.5015(17)
C10 O11 1.2353(16)
C10 N12 1.3333(16)
N12 C13 1.4625(16)
N12 H12 0.8800
C13 C15 1.5159(17)
C13 C14 1.5272(18)
C13 H13 1.0000
C14 H14A 0.9800
C14 H14B 0.9800
C14 H14C 0.9800
C15 C16 1.3748(17)
C15 C24 1.4239(18)
C16 C17 1.4259(17)
C16 H16 0.9500
C17 C18 1.4158(18)
C17 C22 1.4232(19)
C18 C19 1.3769(19)
C18 H18 0.9500
C19 C20 1.413(2)
C19 H19 0.9500
C20 C21 1.373(2)
C20 H20 0.9500
C21 C22 1.4181(18)
C21 H21 0.9500
C22 C23 1.4189(18)
C23 C24 1.3683(18)
C23 H23 0.9500
C24 H24 0.9500
O25 C27 1.2123(15)
O26 C27 1.3197(16)
O26 H26 0.8400
C27 C28 1.5020(17)
C28 N33 1.3344(15)
C28 C29 1.3951(17)
C29 C30 1.3920(18)
C29 H29 0.9500
C30 C31 1.3912(17)
C30 H30 0.9500
C31 C32 1.3926(17)
C31 H31 0.9500
C32 N33 1.3410(15)
C32 C34 1.5017(17)
C34 O35 1.2370(15)
C34 N36 1.3368(16)
N36 C37 1.4651(16)
N36 H36 0.8800
C37 C39 1.5175(17)
C37 C38 1.525(2)
C37 H37 1.0000
C38 H38A 0.9800
C38 H38B 0.9800
C38 H38C 0.9800
C39 C40 1.3749(17)
C39 C48 1.4248(18)
C40 C41 1.4232(17)
C40 H40 0.9500
C41 C42 1.4176(17)
C41 C46 1.4225(17)
C42 C43 1.3735(18)
C42 H42 0.9500
C43 C44 1.415(2)
C43 H43 0.9500
C44 C45 1.372(2)
C44 H44 0.9500
C45 C46 1.4209(17)
C45 H45 0.9500
C46 C47 1.4190(18)
C47 C48 1.3727(18)
C47 H47 0.9500
C48 H48 0.9500

loop_
_geom_hbond_atom_site_label_D
_geom_hbond_atom_site_label_H
_geom_hbond_atom_site_label_A
_geom_hbond_distance_DH
_geom_hbond_distance_HA
_geom_hbond_distance_DA
_geom_hbond_angle_DHA
_geom_hbond_site_symmetry_A
C31 H31 O25 0.95 2.54 3.4876(17) 172 1_556
O26 H26 O35 0.84 1.80 2.5915(14) 156 1_554
C14 H14A O26 0.98 2.53 3.2426(17) 129 1_556
C7 H7 O1 0.95 2.53 3.4744(17) 174 1_556
O2 H2 O11 0.84 1.77 2.5740(14) 159 1_554

loop_
_geom_torsion_atom_site_label_1
_geom_torsion_atom_site_label_2
_geom_torsion_atom_site_label_3
_geom_torsion_atom_site_label_4
_geom_torsion
O1 C3 C4 N9 -179.16(13)
O2 C3 C4 N9 0.24(17)
O1 C3 C4 C5 0.68(19)
O2 C3 C4 C5 -179.92(12)
N9 C4 C5 C6 1.0(2)
C3 C4 C5 C6 -178.78(12)
C4 C5 C6 C7 0.6(2)
C5 C6 C7 C8 -1.5(2)
C6 C7 C8 N9 0.8(2)
C6 C7 C8 C10 -178.03(12)
C5 C4 N9 C8 -1.71(19)
C3 C4 N9 C8 178.12(11)
C7 C8 N9 C4 0.74(19)
C10 C8 N9 C4 179.67(11)
N9 C8 C10 O11 170.53(14)
C7 C8 C10 O11 -10.5(2)
N9 C8 C10 N12 -9.75(17)
C7 C8 C10 N12 169.21(12)
O11 C10 N12 C13 5.2(2)
C8 C10 N12 C13 -174.52(11)
C10 N12 C13 C15 -128.25(13)
C10 N12 C13 C14 103.69(14)
N12 C13 C15 C16 -105.62(13)
C14 C13 C15 C16 19.84(17)
N12 C13 C15 C24 74.28(14)
C14 C13 C15 C24 -160.27(11)
C24 C15 C16 C17 -0.12(18)
C13 C15 C16 C17 179.77(11)
C15 C16 C17 C18 -179.29(12)
C15 C16 C17 C22 0.35(18)
C22 C17 C18 C19 -0.07(19)
C16 C17 C18 C19 179.57(12)
C17 C18 C19 C20 0.3(2)
C18 C19 C20 C21 -0.2(2)
C19 C20 C21 C22 -0.1(2)
C20 C21 C22 C23 -179.57(13)
C20 C21 C22 C17 0.34(19)
C18 C17 C22 C21 -0.25(18)
C16 C17 C22 C21 -179.89(11)
C18 C17 C22 C23 179.67(12)
C16 C17 C22 C23 0.02(18)
C21 C22 C23 C24 179.28(13)
C17 C22 C23 C24 -0.63(19)
C22 C23 C24 C15 0.9(2)
C16 C15 C24 C23 -0.50(19)
C13 C15 C24 C23 179.60(12)
O25 C27 C28 N33 -178.38(12)
O26 C27 C28 N33 0.84(17)
O25 C27 C28 C29 1.04(19)
O26 C27 C28 C29 -179.74(12)
N33 C28 C29 C30 -1.07(19)
C27 C28 C29 C30 179.54(12)
C28 C29 C30 C31 1.14(19)
C29 C30 C31 C32 -0.1(2)
C30 C31 C32 N33 -1.2(2)
C30 C31 C32 C34 179.11(12)
C29 C28 N33 C32 -0.13(18)
C27 C28 N33 C32 179.26(11)
C31 C32 N33 C28 1.29(19)
C34 C32 N33 C28 -178.98(11)
N33 C32 C34 O35 177.84(13)
C31 C32 C34 O35 -2.4(2)
N33 C32 C34 N36 -1.64(17)
C31 C32 C34 N36 178.10(12)
O35 C34 N36 C37 8.1(2)
C32 C34 N36 C37 -172.44(11)
C34 N36 C37 C39 -140.86(13)
C34 N36 C37 C38 92.86(15)
N36 C37 C39 C40 -132.42(12)
C38 C37 C39 C40 -9.50(17)
N36 C37 C39 C48 48.22(14)
C38 C37 C39 C48 171.13(11)
C48 C39 C40 C41 -3.48(18)
C37 C39 C40 C41 177.16(11)
C39 C40 C41 C42 -177.76(12)
C39 C40 C41 C46 0.38(18)
C40 C41 C42 C43 176.32(12)
C46 C41 C42 C43 -1.82(19)
C41 C42 C43 C44 0.2(2)
C42 C43 C44 C45 1.2(2)
C43 C44 C45 C46 -0.9(2)
C44 C45 C46 C47 -179.98(13)
C44 C45 C46 C41 -0.71(19)
C42 C41 C46 C47 -178.65(12)
C40 C41 C46 C47 3.16(17)
C42 C41 C46 C45 2.06(18)
C40 C41 C46 C45 -176.14(12)
C45 C46 C47 C48 175.69(12)
C41 C46 C47 C48 -3.59(18)
C46 C47 C48 C39 0.48(19)
C40 C39 C48 C47 3.08(18)
C37 C39 C48 C47 -177.53(11)
